data_9010906
loop_
_publ_author_name
'Xu, H.'
'Zhao, Y.'
'Zhang, J.'
'Hickmott, D. D.'
'Daemen, L. L.'

_publ_section_title
;
 In situ neutron diffraction study of deuterated portlandite Ca(OD)2 at high
 pressure and temperature
 Sample: P = 3.40 GPa
;
_journal_name_full 'Physics and Chemistry of Minerals'
_journal_page_first 223
_journal_page_last 232
_journal_paper_doi 10.1007/s00269-007-0141-2
_journal_volume 34
_journal_year 2007
_chemical_formula_sum 'Ca D2 O2'
_chemical_name_mineral 'Portlandite (deuterated)'
_space_group_IT_number 164
_symmetry_space_group_name_Hall '-P 3 2"'
_symmetry_space_group_name_H-M 'P -3 m 1'
_cell_angle_alpha 90
_cell_angle_beta 90
_cell_angle_gamma 120
_cell_length_a 3.5175
_cell_length_b 3.5175
_cell_length_c 4.6186
_cell_formula_units_Z 1
_cell_volume 49.489
_diffrn_ambient_pressure 3.4e+06
_exptl_crystal_density_diffrn 2.554
_cod_original_formula_sum 'Ca O2 D2'
_cod_database_code 9010906

loop_
_symmetry_equiv_pos_as_xyz
x,y,z
-y,-x,z
y,-x+y,-z
-x,-x+y,-z
-x+y,-x,z
-x+y,y,z
-x,-y,-z
y,x,-z
-y,x-y,z
x,x-y,z
x-y,x,-z
x-y,-y,-z

loop_
_atom_site_label
_atom_site_fract_x
_atom_site_fract_y
_atom_site_fract_z
_atom_site_occupancy
_atom_site_U_iso_or_equiv
Ca 0.00000 0.00000 0.00000 1.00000 0.03400
O 0.33333 0.66667 0.24300 1.00000 0.01300
D 0.40100 0.80200 0.42100 0.33333 0.06700

_database_code_amcsd 0009076
